data_2012774
loop_
_publ_author_name
'Kettmann, Viktor'
'Lokaj, Jan'
'Milata, Viktor'
'Salo\<n, Jozef'
'Hasan, Mohamed Mahmoud Mohamed'

_publ_section_title
;
 1-Methyl-1<i>H</i>-imidazo[4,5-<i>f</i>]quinolin-6-ium chloride
 monohydrate
;
_journal_issue 6
_journal_name_full 'Acta Crystallographica Section C'
_journal_page_first o365
_journal_page_last o366
_journal_paper_doi 10.1107/S0108270102008089
_journal_volume 58
_journal_year 2002
_chemical_formula_moiety 'C11 H10 N3 + , Cl - , H2 O'
_chemical_formula_sum 'C11 H12 Cl N3 O'
_chemical_formula_weight 237.69
_chemical_melting_point 602
_chemical_name_systematic
;
1-Methyl-1H-imidazo[5,4-f]quinolin-6-ium chloride monohydrate
;
_space_group_IT_number 2
_symmetry_cell_setting triclinic
_symmetry_space_group_name_Hall '-P 1'
_symmetry_space_group_name_H-M 'P -1'
_atom_sites_solution_hydrogens geom
_atom_sites_solution_primary direct
_atom_sites_solution_secondary difmap
_cell_angle_alpha 72.65(6)
_cell_angle_beta 66.61(5)
_cell_angle_gamma 76.96(7)
_cell_formula_units_Z 2
_cell_length_a 7.544(5)
_cell_length_b 9.084(6)
_cell_length_c 9.152(8)
_cell_measurement_reflns_used 15
_cell_measurement_temperature 293(2)
_cell_measurement_theta_max 22
_cell_measurement_theta_min 8
_cell_volume 545.3(7)
_computing_cell_refinement 'Syntex software '
_computing_data_collection 'Syntex software (Syntex, 1973)'
_computing_data_reduction 'XP21 (Pavel\<c\'ik, 1987) '
_computing_molecular_graphics 'ORTEPII (Johnson, 1976) '
_computing_publication_material SHELXL97
_computing_structure_refinement 'SHELXL97 (Sheldrick, 1997)'
_computing_structure_solution 'SHELXS97 (Sheldrick, 1990)'
_diffrn_ambient_temperature 293(2)
_diffrn_measured_fraction_theta_full 1.000
_diffrn_measured_fraction_theta_max 1.000
_diffrn_measurement_device 'Syntex P2~1~'
_diffrn_measurement_method \q/2\q
_diffrn_radiation_monochromator graphite
_diffrn_radiation_source 'fine-focus sealed tube'
_diffrn_radiation_type MoK\a
_diffrn_radiation_wavelength 0.71073
_diffrn_reflns_av_R_equivalents 0.000
_diffrn_reflns_av_sigmaI/netI 0.060
_diffrn_reflns_limit_h_max 9
_diffrn_reflns_limit_h_min 0
_diffrn_reflns_limit_k_max 11
_diffrn_reflns_limit_k_min -11
_diffrn_reflns_limit_l_max 11
_diffrn_reflns_limit_l_min -10
_diffrn_reflns_number 2511
_diffrn_reflns_theta_full 27.56
_diffrn_reflns_theta_max 27.56
_diffrn_reflns_theta_min 2.37
_diffrn_standards_decay_% 2
_diffrn_standards_interval_count 98
_diffrn_standards_number 2
_exptl_absorpt_coefficient_mu 0.331
_exptl_absorpt_correction_type none
_exptl_crystal_colour colourless
_exptl_crystal_density_diffrn 1.448
_exptl_crystal_density_meas 1.450(10)
_exptl_crystal_density_method 'flotation in bromoform/c-hexane'
_exptl_crystal_description prism
_exptl_crystal_F_000 248
_exptl_crystal_size_max 0.35
_exptl_crystal_size_mid 0.30
_exptl_crystal_size_min 0.20
_refine_diff_density_max 0.342
_refine_diff_density_min -0.444
_refine_ls_extinction_method none
_refine_ls_goodness_of_fit_ref 0.916
_refine_ls_hydrogen_treatment mixed
_refine_ls_matrix_type full
_refine_ls_number_parameters 146
_refine_ls_number_reflns 2511
_refine_ls_number_restraints 0
_refine_ls_restrained_S_all 0.916
_refine_ls_R_factor_all 0.137
_refine_ls_R_factor_gt 0.070
_refine_ls_shift/su_max 0.002
_refine_ls_structure_factor_coef Fsqd
_refine_ls_weighting_details 'calc w = 1/[\s^2^(Fo^2^)+(0.1128P)^2^] where P=(Fo^2^+2Fc^2^)/3'
_refine_ls_weighting_scheme calc
_refine_ls_wR_factor_gt 0.162
_refine_ls_wR_factor_ref 0.201
_reflns_number_gt 1197
_reflns_number_total 2511
_reflns_threshold_expression I>2\s(I)
_cod_data_source_file sk1549.cif
_cod_data_source_block II
_cod_original_sg_symbol_H-M P-1
_cod_database_code 2012774
_cod_database_fobs_code 2012774

loop_
_symmetry_equiv_pos_as_xyz
'x, y, z'
'-x, -y, -z'

loop_
_atom_site_label
_atom_site_fract_x
_atom_site_fract_y
_atom_site_fract_z
_atom_site_U_iso_or_equiv
_atom_site_adp_type
_atom_site_calc_flag
_atom_site_refinement_flags
_atom_site_occupancy
_atom_site_disorder_assembly
_atom_site_disorder_group
_atom_site_type_symbol
N1 0.0186(5) -0.3262(4) 1.2599(4) 0.0416(8) Uani d . 1 . . N
C1 0.0797(7) -0.4649(5) 1.1981(5) 0.0516(11) Uani d . 1 . . C
H1A 0.0101 -0.5475 1.2785 0.077 Uiso calc R 1 . . H
H1B 0.2168 -0.4942 1.1753 0.077 Uiso calc R 1 . . H
H1C 0.0529 -0.4456 1.0994 0.077 Uiso calc R 1 . . H
C2 -0.1204(6) -0.3133(6) 1.4065(5) 0.0509(11) Uani d . 1 . . C
H2 -0.1892 -0.3948 1.4789 0.061 Uiso calc R 1 . . H
N3 -0.1499(5) -0.1772(5) 1.4376(4) 0.0522(10) Uani d . 1 . . N
C4 0.0093(6) 0.0611(5) 1.2689(5) 0.0476(11) Uani d . 1 . . C
H4 -0.0600 0.1205 1.3457 0.057 Uiso calc R 1 . . H
C5 0.1396(6) 0.1237(5) 1.1234(5) 0.0420(10) Uani d . 1 . . C
H5 0.1604 0.2266 1.0999 0.050 Uiso calc R 1 . . H
N6 0.3736(5) 0.0998(4) 0.8600(4) 0.0409(8) Uani d . 1 . . N
H6 0.3878 0.1958 0.8414 0.049 Uiso calc R 1 . . H
C7 0.4771(6) 0.0241(5) 0.7462(5) 0.0462(10) Uani d . 1 . . C
H7 0.5616 0.0754 0.6476 0.055 Uiso calc R 1 . . H
C8 0.4630(6) -0.1304(5) 0.7697(5) 0.0479(11) Uani d . 1 . . C
H8 0.5374 -0.1836 0.6883 0.057 Uiso calc R 1 . . H
C9 0.3384(6) -0.2035(5) 0.9142(5) 0.0402(9) Uani d . 1 . . C
H9 0.3292 -0.3083 0.9325 0.048 Uiso calc R 1 . . H
C10 -0.0204(5) -0.0939(5) 1.3028(5) 0.0381(9) Uani d . 1 . . C
C11 0.2439(5) 0.0340(4) 1.0074(5) 0.0383(9) Uani d . 1 . . C
C12 0.2238(5) -0.1231(4) 1.0360(4) 0.0342(9) Uani d . 1 . . C
C13 0.0850(5) -0.1829(4) 1.1890(5) 0.0351(9) Uani d . 1 . . C
Cl 0.43405(18) 0.43774(13) 0.80011(14) 0.0563(4) Uani d . 1 . . Cl
W 0.3008(5) 0.6826(4) 0.5189(4) 0.0737(11) Uani d . 1 . . O
H1W 0.3750 0.6300 0.4340 0.110 Uiso d . 1 . . H
H2W 0.3350 0.6050 0.6030 0.110 Uiso d . 1 . . H

loop_
_atom_site_aniso_label
_atom_site_aniso_U_11
_atom_site_aniso_U_22
_atom_site_aniso_U_33
_atom_site_aniso_U_12
_atom_site_aniso_U_13
_atom_site_aniso_U_23
N1 0.0397(18) 0.049(2) 0.0349(18) -0.0092(15) -0.0120(15) -0.0062(15)
C1 0.058(3) 0.043(2) 0.050(3) -0.014(2) -0.018(2) -0.001(2)
C2 0.038(2) 0.066(3) 0.042(2) -0.008(2) -0.0124(19) -0.004(2)
N3 0.046(2) 0.069(3) 0.0365(19) -0.0080(19) -0.0100(17) -0.0122(18)
C4 0.049(3) 0.055(3) 0.045(2) 0.006(2) -0.019(2) -0.026(2)
C5 0.044(2) 0.040(2) 0.049(2) -0.0063(18) -0.022(2) -0.0129(19)
N6 0.0433(19) 0.0377(18) 0.0437(19) -0.0109(15) -0.0199(16) -0.0019(15)
C7 0.040(2) 0.054(3) 0.040(2) -0.012(2) -0.0113(19) -0.003(2)
C8 0.040(2) 0.060(3) 0.043(2) -0.003(2) -0.012(2) -0.018(2)
C9 0.041(2) 0.040(2) 0.043(2) -0.0054(18) -0.0155(19) -0.0124(17)
C10 0.037(2) 0.049(2) 0.034(2) -0.0016(18) -0.0192(17) -0.0112(18)
C11 0.035(2) 0.045(2) 0.040(2) -0.0058(17) -0.0192(18) -0.0084(18)
C12 0.034(2) 0.041(2) 0.034(2) -0.0046(16) -0.0195(17) -0.0078(17)
C13 0.033(2) 0.040(2) 0.038(2) -0.0061(16) -0.0179(17) -0.0087(16)
Cl 0.0733(8) 0.0456(6) 0.0580(7) -0.0087(5) -0.0298(6) -0.0135(5)
W 0.076(2) 0.059(2) 0.065(2) 0.0032(18) -0.0143(19) -0.0075(17)

loop_
_atom_type_symbol
_atom_type_description
_atom_type_scat_dispersion_real
_atom_type_scat_dispersion_imag
_atom_type_scat_source
C C 0.0033 0.0016 'International Tables Vol C Tables 4.2.6.8 and 6.1.1.4'
H H 0.0000 0.0000 'International Tables Vol C Tables 4.2.6.8 and 6.1.1.4'
N N 0.0061 0.0033 'International Tables Vol C Tables 4.2.6.8 and 6.1.1.4'
O O 0.0106 0.0060 'International Tables Vol C Tables 4.2.6.8 and 6.1.1.4'
Cl Cl 0.1484 0.1585 'International Tables Vol C Tables 4.2.6.8 and 6.1.1.4'

loop_
_geom_angle_atom_site_label_1
_geom_angle_atom_site_label_2
_geom_angle_atom_site_label_3
_geom_angle
_geom_angle_publ_flag
C2 N1 C13 105.6(4) yes
C2 N1 C1 125.1(4) yes
C13 N1 C1 129.3(3) yes
N1 C1 H1A 109.5 ?
N1 C1 H1B 109.5 ?
H1A C1 H1B 109.5 ?
N1 C1 H1C 109.5 ?
H1A C1 H1C 109.5 ?
H1B C1 H1C 109.5 ?
N3 C2 N1 114.4(4) yes
N3 C2 H2 122.8 ?
N1 C2 H2 122.8 ?
C2 N3 C10 104.0(3) yes
C5 C4 C10 119.3(4) yes
C5 C4 H4 120.4 ?
C10 C4 H4 120.4 ?
C4 C5 C11 120.3(4) yes
C4 C5 H5 119.8 ?
C11 C5 H5 119.8 ?
C7 N6 C11 123.2(4) yes
C7 N6 H6 118.4 ?
C11 N6 H6 118.4 ?
N6 C7 C8 121.1(4) yes
N6 C7 H7 119.4 ?
C8 C7 H7 119.4 ?
C9 C8 C7 118.7(4) yes
C9 C8 H8 120.7 ?
C7 C8 H8 120.7 ?
C8 C9 C12 120.8(4) yes
C8 C9 H9 119.6 ?
C12 C9 H9 119.6 ?
N3 C10 C13 110.9(4) yes
N3 C10 C4 128.8(4) yes
C13 C10 C4 120.3(4) yes
N6 C11 C12 117.5(4) yes
N6 C11 C5 119.5(4) yes
C12 C11 C5 123.0(4) yes
C9 C12 C11 118.6(4) yes
C9 C12 C13 126.8(4) yes
C11 C12 C13 114.6(3) yes
N1 C13 C10 105.0(3) yes
N1 C13 C12 132.5(4) yes
C10 C13 C12 122.5(4) yes
H1W W H2W 95.6 ?

loop_
_geom_bond_atom_site_label_1
_geom_bond_atom_site_label_2
_geom_bond_site_symmetry_2
_geom_bond_distance
_geom_bond_publ_flag
N1 C2 . 1.355(5) yes
N1 C13 . 1.378(5) yes
N1 C1 . 1.441(5) yes
C1 H1A . 0.9600 ?
C1 H1B . 0.9600 ?
C1 H1C . 0.9600 ?
C2 N3 . 1.302(6) yes
C2 H2 . 0.9300 ?
N3 C10 . 1.367(5) yes
C4 C5 . 1.351(6) yes
C4 C10 . 1.399(6) yes
C4 H4 . 0.9300 ?
C5 C11 . 1.405(5) yes
C5 H5 . 0.9300 ?
N6 C7 . 1.307(5) yes
N6 C11 . 1.367(5) yes
N6 H6 . 0.8600 ?
C7 C8 . 1.377(6) yes
C7 H7 . 0.9300 ?
C8 C9 . 1.358(6) yes
C8 H8 . 0.9300 ?
C9 C12 . 1.400(5) yes
C9 H9 . 0.9300 ?
C10 C13 . 1.387(5) yes
C11 C12 . 1.404(5) yes
C12 C13 . 1.411(5) yes
W H1W . 0.9488 ?
W H2W . 0.9530 ?

loop_
_geom_torsion_atom_site_label_1
_geom_torsion_atom_site_label_2
_geom_torsion_atom_site_label_3
_geom_torsion_atom_site_label_4
_geom_torsion
C13 N1 C2 N3 -0.3(5)
C1 N1 C2 N3 179.2(4)
N1 C2 N3 C10 -0.5(5)
C10 C4 C5 C11 0.1(6)
C11 N6 C7 C8 -1.0(6)
N6 C7 C8 C9 0.2(6)
C7 C8 C9 C12 1.1(6)
C2 N3 C10 C13 1.1(5)
C2 N3 C10 C4 178.8(4)
C5 C4 C10 N3 -176.7(4)
C5 C4 C10 C13 0.9(6)
C7 N6 C11 C12 0.5(6)
C7 N6 C11 C5 179.5(4)
C4 C5 C11 N6 179.3(4)
C4 C5 C11 C12 -1.7(6)
C8 C9 C12 C11 -1.6(6)
C8 C9 C12 C13 178.0(4)
N6 C11 C12 C9 0.8(5)
C5 C11 C12 C9 -178.2(4)
N6 C11 C12 C13 -178.8(3)
C5 C11 C12 C13 2.2(5)
C2 N1 C13 C10 0.9(4)
C1 N1 C13 C10 -178.5(4)
C2 N1 C13 C12 -177.9(4)
C1 N1 C13 C12 2.8(7)
N3 C10 C13 N1 -1.2(4)
C4 C10 C13 N1 -179.2(4)
N3 C10 C13 C12 177.7(3)
C4 C10 C13 C12 -0.3(6)
C9 C12 C13 N1 -2.2(7)
C11 C12 C13 N1 177.4(4)
C9 C12 C13 C10 179.3(4)
C11 C12 C13 C10 -1.1(5)

loop_
_cod_related_entry_id
_cod_related_entry_database
_cod_related_entry_code
1 ChemSpider 21107427
